data_4515193
loop_
_publ_author_name
'Stephens, Alexander J.'
'Scopelliti, Rosario'
'Tirani, Farzaneh Fadaei'
'Solari, Euro'
'Severin, Kay'

_publ_section_title
;
 Crystalline Polymers Based on Dative Boron--Nitrogen Bonds and the Quest
 for Porosity
;
_journal_issue 1
_journal_name_full 'ACS Materials Letters'
_journal_page_first 3
_journal_paper_doi 10.1021/acsmaterialslett.9b00054
_journal_volume 1
_journal_year 2019
_chemical_formula_moiety 'C73 H52 B4 N8 O8'
_chemical_formula_sum 'C73 H52 B4 N8 O8'
_chemical_formula_weight 1212.46
_space_group_crystal_system triclinic
_space_group_IT_number 2
_space_group_name_Hall '-P 1'
_space_group_name_H-M_alt 'P -1'
_symmetry_space_group_name_Hall '-P 1'
_symmetry_space_group_name_H-M 'P -1'
_atom_sites_solution_hydrogens geom
_atom_sites_solution_primary dual
_atom_sites_solution_secondary difmap
_audit_creation_method SHELXL-2018/3
_cell_angle_alpha 87.084(5)
_cell_angle_beta 75.549(5)
_cell_angle_gamma 72.540(6)
_cell_formula_units_Z 2
_cell_length_a 12.1125(8)
_cell_length_b 15.6299(10)
_cell_length_c 23.3077(12)
_cell_measurement_reflns_used 7904
_cell_measurement_temperature 140.00(10)
_cell_measurement_theta_max 73.0660
_cell_measurement_theta_min 3.8980
_cell_volume 4074.7(5)
_computing_cell_refinement 'CrysAlisPro 1.171.39.46 (Rigaku OD, 2018)'
_computing_data_collection 'CrysAlisPro 1.171.39.46 (Rigaku OD, 2018)'
_computing_data_reduction 'CrysAlisPro 1.171.39.46 (Rigaku OD, 2018)'
_computing_molecular_graphics 'Mercury 4.0.0 (CCDC, 2018)'
_computing_publication_material 'CIFTab (Sheldrick, 2015)'
_computing_structure_refinement 'SHELXL-2018/3 (Sheldrick, 2018)'
_computing_structure_solution 'SHELXT (Sheldrick, 2015)'
_diffrn_ambient_environment N~2~
_diffrn_ambient_temperature 140.00(10)
_diffrn_detector 'CCD plate'
_diffrn_detector_area_resol_mean 10.2665
_diffrn_detector_type Atlas
_diffrn_measured_fraction_theta_full 0.987
_diffrn_measured_fraction_theta_max 0.947
_diffrn_measurement_details
;
List of Runs (angles in degrees, time in seconds):

  # Type    Start    End  Width  t~exp~   \w     \q     \k     \f   Frames
--------------------------------------------------------------------------
  1  \w   -109.00 -19.00   1.00    8.96    --  -43.01 -57.00  30.00   90
  2  \w    -89.00 -40.00   1.00    8.96    --  -43.01 125.00-120.00   49
  3  \w   -118.00 -84.00   1.00    8.96    --  -43.01 -99.00  90.00   34
  4  \w    -69.00  30.00   1.00    8.96    --  -43.01  57.00-180.00   99
  5  \w    -66.00  12.00   1.00    8.96    --  -43.01  37.00   0.00   78
  6  \w     81.00 108.00   1.00   35.84    --  105.68 -94.00 120.00   27
  7  \w     24.00 109.00   1.00   35.84    --  105.68 -94.00 -30.00   85
  8  \w     40.00 134.00   1.00   35.84    --  105.68 -30.00 -90.00   94
  9  \w    138.00 167.00   1.00   35.84    --  105.68  61.00 -90.00   29
 10  \w    108.00 176.00   1.00   35.84    --  105.68 125.00 -30.00   68
 11  \w    140.00 165.00   1.00   35.84    --  105.68 125.00 120.00   25
 12  \w     36.00  63.00   1.00   35.84    --  105.68 -94.00 120.00   27
 13  \w     92.00 178.00   1.00   35.84    --  105.68  30.00  90.00   86
 14  \w    113.00 171.00   1.00   35.84    --  105.68 125.00  30.00   58
 15  \w     96.00 151.00   1.00   35.84    --  105.68 126.00   6.00   55
 16  \w     38.00 109.00   1.00   35.84    --  105.68 -94.00  60.00   71
 17  \w     67.00 144.00   1.00   35.84    --  105.68  15.00-150.00   77
 18  \w     90.00 118.00   1.00   35.84    --  105.68-125.00 -60.00   28
 19  \w     34.00 129.00   1.00   35.84    --  105.68 -61.00  60.00   95
;
_diffrn_measurement_device 'four-circle diffractometer'
_diffrn_measurement_device_type 'SuperNova, Dual, Cu at home/near, Atlas'
_diffrn_measurement_method '\w scans'
_diffrn_radiation_monochromator mirror
_diffrn_radiation_probe x-ray
_diffrn_radiation_type 'Cu K\a'
_diffrn_radiation_wavelength 1.54184
_diffrn_reflns_av_R_equivalents 0.0375
_diffrn_reflns_av_unetI/netI 0.0472
_diffrn_reflns_Laue_measured_fraction_full 0.987
_diffrn_reflns_Laue_measured_fraction_max 0.947
_diffrn_reflns_limit_h_max 9
_diffrn_reflns_limit_h_min -14
_diffrn_reflns_limit_k_max 16
_diffrn_reflns_limit_k_min -19
_diffrn_reflns_limit_l_max 28
_diffrn_reflns_limit_l_min -27
_diffrn_reflns_number 29544
_diffrn_reflns_point_group_measured_fraction_full 0.987
_diffrn_reflns_point_group_measured_fraction_max 0.947
_diffrn_reflns_theta_full 67.684
_diffrn_reflns_theta_max 74.258
_diffrn_reflns_theta_min 3.511
_diffrn_source 'micro-focus sealed X-ray tube'
_diffrn_source_type 'SuperNova (Cu) X-ray Source'
_exptl_absorpt_coefficient_mu 0.519
_exptl_absorpt_correction_T_max 1.000
_exptl_absorpt_correction_T_min 0.125
_exptl_absorpt_correction_type gaussian
_exptl_absorpt_process_details
;
CrysAlisPro 1.171.39.46 (Rigaku Oxford Diffraction, 2018)
Numerical absorption correction based on gaussian integration over
a multifaceted crystal model.
Empirical absorption correction using spherical harmonics,
 implemented in SCALE3 ABSPACK scaling algorithm.
;
_exptl_crystal_colour 'clear pale colourless'
_exptl_crystal_density_diffrn 0.988
_exptl_crystal_description plate
_exptl_crystal_F_000 1260
_exptl_crystal_size_max 0.511
_exptl_crystal_size_mid 0.444
_exptl_crystal_size_min 0.234
_refine_diff_density_max 0.676
_refine_diff_density_min -0.509
_refine_diff_density_rms 0.086
_refine_ls_extinction_method none
_refine_ls_goodness_of_fit_ref 1.600
_refine_ls_hydrogen_treatment constr
_refine_ls_matrix_type full
_refine_ls_number_parameters 826
_refine_ls_number_reflns 15745
_refine_ls_number_restraints 888
_refine_ls_restrained_S_all 1.584
_refine_ls_R_factor_all 0.1516
_refine_ls_R_factor_gt 0.1298
_refine_ls_shift/su_max 0.000
_refine_ls_shift/su_mean 0.000
_refine_ls_structure_factor_coef Fsqd
_refine_ls_weighting_details 'w=1/[\s^2^(Fo^2^)+(0.2000P)^2^] where P=(Fo^2^+2Fc^2^)/3'
_refine_ls_weighting_scheme calc
_refine_ls_wR_factor_gt 0.4025
_refine_ls_wR_factor_ref 0.4293
_reflns_Friedel_coverage 0.000
_reflns_number_gt 11021
_reflns_number_total 15745
_reflns_threshold_expression 'I > 2\s(I)'
_cod_data_source_file tz9b00054_si_002.cif
_cod_data_source_block ajs-c-040e
_cod_original_cell_volume 4074.7(4)
_cod_database_code 4515193
_shelx_shelxl_version_number 2018/3
_shelx_space_group_comment
;
The symmetry employed for this shelxl refinement is uniquely defined
by the following loop, which should always be used as a source of
symmetry information in preference to the above space-group names.
They are only intended as comments.
;
_shelx_estimated_absorpt_t_min 0.777
_shelx_estimated_absorpt_t_max 0.888

loop_
_space_group_symop_operation_xyz
'x, y, z'
'-x, -y, -z'

loop_
_atom_site_label
_atom_site_type_symbol
_atom_site_fract_x
_atom_site_fract_y
_atom_site_fract_z
_atom_site_U_iso_or_equiv
_atom_site_adp_type
_atom_site_occupancy
_atom_site_site_symmetry_order
_atom_site_calc_flag
_atom_site_refinement_flags_posn
_atom_site_refinement_flags_adp
O1 O -0.0904(3) 0.1871(3) 0.70071(15) 0.0670(9) Uani 1 1 d . .
O2 O -0.1868(3) 0.1198(3) 0.78306(15) 0.0709(9) Uani 1 1 d . .
O3 O -0.3266(3) 0.0746(3) 0.48322(14) 0.0621(8) Uani 1 1 d . .
O4 O -0.1374(2) -0.0159(2) 0.49339(13) 0.0581(7) Uani 1 1 d . .
O5 O 0.5848(3) 0.7360(3) 0.01949(19) 0.0812(11) Uani 1 1 d . .
O6 O 0.5947(3) 0.5990(3) -0.02218(17) 0.0818(11) Uani 1 1 d . .
O7 O 0.1637(3) 1.0121(3) -0.09096(15) 0.0689(9) Uani 1 1 d . .
O8 O 0.3610(3) 0.9957(3) -0.08677(14) 0.0673(9) Uani 1 1 d . .
N1 N -0.1707(4) 0.1470(3) 0.48465(17) 0.0646(10) Uani 1 1 d . U
N2 N -0.0418(4) 0.2111(3) 0.43431(18) 0.0669(10) Uani 1 1 d . U
N3 N 0.2181(3) 0.0641(3) 0.09144(17) 0.0623(9) Uani 1 1 d . .
N4 N 0.2076(3) 0.0117(3) 0.00808(17) 0.0616(10) Uani 1 1 d . .
N5 N 0.8477(3) 0.0697(3) 0.29615(18) 0.0621(9) Uani 1 1 d . .
N6 N 1.0236(3) -0.0206(3) 0.29377(16) 0.0603(9) Uani 1 1 d . .
N7 N 0.4319(4) 0.5570(3) 0.15498(18) 0.0640(10) Uani 1 1 d . .
N8 N 0.4742(3) 0.6421(3) 0.07991(18) 0.0637(9) Uani 1 1 d . .
C1 C -0.1018(4) 0.2309(4) 0.7528(3) 0.0705(13) Uani 1 1 d . .
C2 C -0.0713(5) 0.3053(5) 0.7601(3) 0.0852(17) Uani 1 1 d . .
H2 H -0.033385 0.332378 0.726643 0.102 Uiso 1 1 calc R U
C3 C -0.0958(5) 0.3427(5) 0.8172(3) 0.0865(17) Uani 1 1 d . .
H3 H -0.080111 0.397355 0.822644 0.104 Uiso 1 1 calc R U
C4 C -0.1443(6) 0.2972(6) 0.8661(3) 0.094(2) Uani 1 1 d . .
H4 H -0.153658 0.317882 0.905122 0.113 Uiso 1 1 calc R U
C5 C -0.1781(5) 0.2231(5) 0.8579(3) 0.0797(15) Uani 1 1 d . .
H5 H -0.214383 0.194276 0.890896 0.096 Uiso 1 1 calc R U
C6 C -0.1584(4) 0.1913(4) 0.8010(2) 0.0664(12) Uani 1 1 d . .
C7 C -0.2289(4) 0.1008(4) 0.6809(2) 0.0601(11) Uani 1 1 d . .
C8 C -0.3474(4) 0.1080(4) 0.7086(2) 0.0672(13) Uani 1 1 d . .
H8 H -0.374352 0.116921 0.750358 0.081 Uiso 1 1 calc R U
C9 C -0.4270(4) 0.1025(5) 0.6761(2) 0.0736(16) Uani 1 1 d . .
H9 H -0.506804 0.105900 0.696188 0.088 Uiso 1 1 calc R U
C10 C -0.3918(4) 0.0920(4) 0.6141(2) 0.0677(13) Uani 1 1 d . .
H10 H -0.447206 0.088635 0.592452 0.081 Uiso 1 1 calc R U
C11 C -0.2742(4) 0.0866(3) 0.58469(19) 0.0559(10) Uani 1 1 d . .
C12 C -0.1950(3) 0.0911(4) 0.6186(2) 0.0583(10) Uani 1 1 d . .
H12 H -0.114994 0.087486 0.598678 0.070 Uiso 1 1 calc R U
C13 C -0.2890(4) 0.0015(4) 0.44893(19) 0.0596(10) Uani 1 1 d . .
C14 C -0.3478(4) -0.0267(4) 0.4108(2) 0.0697(13) Uani 1 1 d . .
H14 H -0.424812 0.008719 0.407623 0.084 Uiso 1 1 calc R U
C15 C -0.2932(5) -0.1033(5) 0.3797(3) 0.0820(16) Uani 1 1 d . .
H15 H -0.330742 -0.121369 0.353276 0.098 Uiso 1 1 calc R U
C16 C -0.1812(5) -0.1578(5) 0.3854(3) 0.0803(16) Uani 1 1 d . .
H16 H -0.144703 -0.212624 0.363053 0.096 Uiso 1 1 calc R U
C17 C -0.1235(4) -0.1333(4) 0.4225(2) 0.0695(13) Uani 1 1 d . .
H17 H -0.048284 -0.170614 0.426918 0.083 Uiso 1 1 calc R U
C18 C -0.1784(4) -0.0532(4) 0.45312(19) 0.0605(11) Uani 1 1 d . .
C19 C -0.0605(4) 0.1335(4) 0.4529(2) 0.0624(11) Uani 1 1 d . U
H19 H -0.002353 0.076417 0.444338 0.075 Uiso 1 1 calc R U
C20 C -0.1491(6) 0.2785(5) 0.4551(4) 0.102(2) Uani 1 1 d . U
H20 H -0.167276 0.340695 0.447009 0.122 Uiso 1 1 calc R U
C21 C -0.2213(7) 0.2346(5) 0.4897(4) 0.107(2) Uani 1 1 d . U
H21 H -0.298072 0.263063 0.514230 0.128 Uiso 1 1 calc R U
C22 C 0.0649(4) 0.2201(3) 0.39462(19) 0.0561(10) Uani 1 1 d . .
C23 C 0.1755(4) 0.1660(4) 0.3992(2) 0.0682(13) Uani 1 1 d . .
H23 H 0.182387 0.124420 0.430291 0.082 Uiso 1 1 calc R U
C24 C 0.2767(4) 0.1733(4) 0.3576(2) 0.0615(11) Uani 1 1 d . .
H24 H 0.352937 0.135685 0.360299 0.074 Uiso 1 1 calc R U
C25 C 0.2690(4) 0.2340(4) 0.31259(17) 0.0557(10) Uani 1 1 d . .
C26 C 0.1568(4) 0.2871(4) 0.3091(2) 0.0633(12) Uani 1 1 d . .
H26 H 0.149533 0.327884 0.277610 0.076 Uiso 1 1 calc R U
C27 C 0.0536(4) 0.2821(4) 0.3510(2) 0.0587(10) Uani 1 1 d . .
H27 H -0.022609 0.320840 0.349204 0.070 Uiso 1 1 calc R U
C28 C 0.3769(3) 0.2288(4) 0.25914(17) 0.0547(10) Uani 1 1 d . .
C29 C 0.3438(4) 0.1831(4) 0.21076(18) 0.0578(10) Uani 1 1 d . .
C30 C 0.3374(4) 0.0960(4) 0.2176(2) 0.0660(12) Uani 1 1 d . .
H30 H 0.362724 0.062347 0.249494 0.079 Uiso 1 1 calc R U
C31 C 0.2946(4) 0.0561(4) 0.1787(2) 0.0684(12) Uani 1 1 d . .
H31 H 0.290878 -0.003734 0.183802 0.082 Uiso 1 1 calc R U
C32 C 0.2589(4) 0.1057(4) 0.1337(2) 0.0640(11) Uani 1 1 d . .
C33 C 0.2587(7) 0.1916(6) 0.1251(3) 0.0924(19) Uani 1 1 d . .
H33 H 0.229352 0.224608 0.093934 0.111 Uiso 1 1 calc R U
C34 C 0.3039(6) 0.2315(5) 0.1644(3) 0.0811(15) Uani 1 1 d . .
H34 H 0.306703 0.291491 0.158737 0.097 Uiso 1 1 calc R U
C35 C 0.1206(4) 0.0315(5) 0.1039(2) 0.0731(15) Uani 1 1 d . .
H35 H 0.068626 0.030093 0.141748 0.088 Uiso 1 1 calc R U
C36 C 0.1138(4) 0.0026(5) 0.0532(2) 0.0710(13) Uani 1 1 d . .
H36 H 0.052939 -0.021015 0.048380 0.085 Uiso 1 1 calc R U
C37 C 0.2657(4) 0.0524(4) 0.0340(2) 0.0624(11) Uani 1 1 d . .
H37 H 0.332840 0.070648 0.013527 0.075 Uiso 1 1 calc R U
C38 C 0.4999(4) 0.1761(4) 0.27226(18) 0.0573(10) Uani 1 1 d . .
C39 C 0.5821(5) 0.1097(5) 0.2352(2) 0.0740(14) Uani 1 1 d . .
H39 H 0.560343 0.088443 0.203451 0.089 Uiso 1 1 calc R U
C40 C 0.6947(5) 0.0731(5) 0.2425(3) 0.0770(16) Uani 1 1 d . .
H40 H 0.750877 0.027615 0.215703 0.092 Uiso 1 1 calc R U
C41 C 0.7277(4) 0.1030(4) 0.2901(2) 0.0621(11) Uani 1 1 d . .
C42 C 0.6446(4) 0.1694(4) 0.3289(2) 0.0645(12) Uani 1 1 d . .
H42 H 0.665083 0.190006 0.361356 0.077 Uiso 1 1 calc R U
C43 C 0.5315(4) 0.2052(4) 0.31977(19) 0.0599(11) Uani 1 1 d . .
H43 H 0.474079 0.250457 0.346343 0.072 Uiso 1 1 calc R U
C44 C 0.9152(4) -0.0149(4) 0.2888(2) 0.0632(11) Uani 1 1 d . .
H44 H 0.889662 -0.064092 0.281039 0.076 Uiso 1 1 calc R U
C45 C 1.0252(4) 0.0615(4) 0.3043(3) 0.0701(13) Uani 1 1 d . .
H45 H 1.092720 0.076357 0.309354 0.084 Uiso 1 1 calc R U
C46 C 0.9165(5) 0.1213(4) 0.3067(3) 0.0710(13) Uani 1 1 d . .
H46 H 0.892837 0.184281 0.313975 0.085 Uiso 1 1 calc R U
C47 C 0.3915(4) 0.3198(4) 0.23741(18) 0.0572(10) Uani 1 1 d . .
C48 C 0.4789(4) 0.3181(4) 0.1845(2) 0.0675(12) Uani 1 1 d . .
H48 H 0.529370 0.262075 0.166649 0.081 Uiso 1 1 calc R U
C49 C 0.4926(4) 0.3963(4) 0.1580(2) 0.0698(13) Uani 1 1 d . .
H49 H 0.551512 0.394224 0.122095 0.084 Uiso 1 1 calc R U
C50 C 0.4203(4) 0.4775(4) 0.1840(2) 0.0616(11) Uani 1 1 d . .
C51 C 0.3372(4) 0.4822(4) 0.2386(2) 0.0646(11) Uani 1 1 d . .
H51 H 0.289552 0.538287 0.257359 0.077 Uiso 1 1 calc R U
C52 C 0.3273(4) 0.4016(4) 0.26415(18) 0.0591(10) Uani 1 1 d . .
H52 H 0.273584 0.403520 0.301861 0.071 Uiso 1 1 calc R U
C53 C 0.4598(4) 0.5650(3) 0.09510(19) 0.0595(11) Uani 1 1 d . .
H53 H 0.467734 0.519230 0.067751 0.071 Uiso 1 1 calc R U
C54 C 0.4554(5) 0.6895(5) 0.1314(3) 0.0739(13) Uani 1 1 d . .
H54 H 0.459613 0.748760 0.134368 0.089 Uiso 1 1 calc R U
C55 C 0.4297(5) 0.6357(4) 0.1774(2) 0.0714(13) Uani 1 1 d . .
H55 H 0.413103 0.650848 0.218269 0.086 Uiso 1 1 calc R U
C56 C 0.7026(3) 0.6038(3) -0.02504(19) 0.0844(15) Uani 1 1 d G U
C57 C 0.8125(4) 0.5421(3) -0.0495(2) 0.116(2) Uani 1 1 d G U
H57 H 0.815876 0.488534 -0.068331 0.139 Uiso 1 1 calc R U
C58 C 0.9173(3) 0.5588(4) -0.0464(3) 0.134(3) Uani 1 1 d G U
H58 H 0.992376 0.516614 -0.063129 0.160 Uiso 1 1 calc R U
C59 C 0.9123(3) 0.6371(4) -0.0189(3) 0.113(2) Uani 1 1 d G U
H59 H 0.983968 0.648527 -0.016752 0.136 Uiso 1 1 calc R U
C60 C 0.8025(3) 0.6988(3) 0.0056(2) 0.098(2) Uani 1 1 d G U
H60 H 0.799061 0.752361 0.024423 0.118 Uiso 1 1 calc R U
C61 C 0.6976(2) 0.6821(3) 0.00250(18) 0.0849(15) Uani 1 1 d G U
C62 C 0.3980(4) 0.7296(4) -0.0098(2) 0.0642(11) Uani 1 1 d . .
C63 C 0.3133(5) 0.6853(5) -0.0166(3) 0.0804(15) Uani 1 1 d . .
H63 H 0.325511 0.623789 -0.007232 0.097 Uiso 1 1 calc R U
C64 C 0.2167(5) 0.7309(5) -0.0363(3) 0.0865(16) Uani 1 1 d . .
H64 H 0.159473 0.701711 -0.038524 0.104 Uiso 1 1 calc R U
C65 C 0.1991(5) 0.8191(5) -0.0532(3) 0.0793(14) Uani 1 1 d . .
H65 H 0.131508 0.849204 -0.068008 0.095 Uiso 1 1 calc R U
C66 C 0.2773(4) 0.8623(4) -0.0489(2) 0.0656(12) Uani 1 1 d . .
C67 C 0.3756(4) 0.8175(4) -0.02741(19) 0.0622(11) Uani 1 1 d . .
H67 H 0.430362 0.848821 -0.024719 0.075 Uiso 1 1 calc R U
C68 C 0.2054(5) 1.0765(4) -0.1237(2) 0.0666(12) Uani 1 1 d . .
C69 C 0.3227(5) 1.0667(4) -0.12185(19) 0.0648(11) Uani 1 1 d . .
C70 C 0.3880(5) 1.1172(5) -0.1549(2) 0.0791(15) Uani 1 1 d . .
H70 H 0.469050 1.107453 -0.154509 0.095 Uiso 1 1 calc R U
C71 C 0.3332(6) 1.1827(5) -0.1890(3) 0.0932(19) Uani 1 1 d . .
H71 H 0.374491 1.222109 -0.210082 0.112 Uiso 1 1 calc R U
C72 C 0.2200(6) 1.1912(5) -0.1925(3) 0.0866(16) Uani 1 1 d . .
H72 H 0.185569 1.234978 -0.217917 0.104 Uiso 1 1 calc R U
C73 C 0.1507(6) 1.1372(5) -0.1597(3) 0.0778(14) Uani 1 1 d . .
H73 H 0.071962 1.143086 -0.162676 0.093 Uiso 1 1 calc R U
B1 B -0.1372(4) 0.1108(5) 0.7182(2) 0.0637(13) Uani 1 1 d . .
B2 B -0.2306(4) 0.0710(4) 0.5133(2) 0.0566(11) Uani 1 1 d . .
B3 B 0.5112(6) 0.6792(5) 0.0127(3) 0.0707(14) Uani 1 1 d . .
B4 B 0.2546(5) 0.9665(4) -0.0592(2) 0.0605(12) Uani 1 1 d . .

loop_
_atom_site_aniso_label
_atom_site_aniso_U_11
_atom_site_aniso_U_22
_atom_site_aniso_U_33
_atom_site_aniso_U_23
_atom_site_aniso_U_13
_atom_site_aniso_U_12
O1 0.0505(16) 0.093(2) 0.0543(16) -0.0017(16) 0.0020(13) -0.0284(16)
O2 0.0538(17) 0.099(3) 0.0537(17) 0.0012(17) 0.0055(13) -0.0285(17)
O3 0.0502(15) 0.083(2) 0.0543(16) 0.0236(15) -0.0184(13) -0.0209(14)
O4 0.0428(13) 0.083(2) 0.0497(15) 0.0210(14) -0.0104(11) -0.0247(13)
O5 0.0497(17) 0.105(3) 0.088(3) 0.046(2) -0.0161(16) -0.0288(17)
O6 0.0633(19) 0.096(3) 0.0602(19) 0.0241(18) 0.0094(15) -0.0089(18)
O7 0.0579(17) 0.094(3) 0.0575(17) 0.0147(17) -0.0158(14) -0.0279(17)
O8 0.0487(15) 0.099(3) 0.0496(16) 0.0246(16) -0.0076(12) -0.0231(16)
N1 0.0564(19) 0.084(2) 0.0495(18) 0.0106(17) 0.0069(15) -0.0331(18)
N2 0.061(2) 0.082(3) 0.0542(19) 0.0081(18) 0.0036(16) -0.0325(19)
N3 0.0516(19) 0.086(3) 0.0511(18) 0.0104(18) -0.0096(15) -0.0274(18)
N4 0.0496(18) 0.087(3) 0.0461(18) 0.0181(17) -0.0057(14) -0.0242(18)
N5 0.0489(18) 0.086(3) 0.057(2) 0.0060(19) -0.0123(15) -0.0292(18)
N6 0.0444(17) 0.090(3) 0.0482(18) 0.0087(18) -0.0099(14) -0.0246(17)
N7 0.061(2) 0.079(3) 0.0504(19) 0.0228(17) -0.0072(16) -0.0282(19)
N8 0.0510(19) 0.080(3) 0.0550(19) 0.0192(17) -0.0049(15) -0.0209(18)
C1 0.041(2) 0.090(3) 0.071(3) -0.013(2) 0.0024(19) -0.016(2)
C2 0.051(2) 0.100(4) 0.096(4) -0.016(3) 0.001(3) -0.023(3)
C3 0.067(3) 0.091(4) 0.098(4) -0.013(3) -0.010(3) -0.025(3)
C4 0.082(4) 0.116(5) 0.075(3) -0.039(3) 0.006(3) -0.030(3)
C5 0.052(2) 0.117(5) 0.066(3) -0.005(3) -0.006(2) -0.025(3)
C6 0.0401(19) 0.097(4) 0.055(2) -0.005(2) -0.0031(17) -0.015(2)
C7 0.0416(19) 0.084(3) 0.050(2) 0.014(2) -0.0040(16) -0.0197(19)
C8 0.042(2) 0.102(4) 0.049(2) 0.022(2) -0.0027(16) -0.020(2)
C9 0.0346(19) 0.129(5) 0.053(2) 0.032(3) -0.0026(16) -0.029(2)
C10 0.043(2) 0.106(4) 0.056(2) 0.033(2) -0.0120(17) -0.032(2)
C11 0.0411(19) 0.074(3) 0.049(2) 0.0185(19) -0.0003(15) -0.0231(18)
C12 0.0361(18) 0.079(3) 0.053(2) 0.015(2) 0.0030(15) -0.0204(18)
C13 0.0412(18) 0.092(3) 0.047(2) 0.022(2) -0.0089(15) -0.0267(19)
C14 0.042(2) 0.107(4) 0.067(3) 0.019(2) -0.0199(19) -0.029(2)
C15 0.060(3) 0.130(5) 0.062(3) -0.005(3) -0.001(2) -0.048(3)
C16 0.065(3) 0.111(5) 0.064(3) -0.007(3) 0.005(2) -0.039(3)
C17 0.049(2) 0.102(4) 0.057(2) 0.006(2) -0.0008(18) -0.033(2)
C18 0.0467(19) 0.093(3) 0.0434(19) 0.0185(19) -0.0031(16) -0.033(2)
C19 0.049(2) 0.082(3) 0.053(2) 0.027(2) -0.0018(17) -0.0280(19)
C20 0.093(3) 0.082(3) 0.105(4) -0.009(3) 0.041(3) -0.042(3)
C21 0.094(4) 0.085(3) 0.108(4) -0.009(3) 0.051(3) -0.039(3)
C22 0.050(2) 0.074(3) 0.047(2) 0.0136(18) -0.0069(16) -0.0274(19)
C23 0.057(2) 0.086(3) 0.057(2) 0.033(2) -0.0064(19) -0.026(2)
C24 0.045(2) 0.083(3) 0.053(2) 0.024(2) -0.0065(17) -0.022(2)
C25 0.0453(19) 0.080(3) 0.0390(18) 0.0189(18) -0.0019(15) -0.0247(19)
C26 0.047(2) 0.093(4) 0.054(2) 0.030(2) -0.0122(17) -0.031(2)
C27 0.048(2) 0.075(3) 0.049(2) 0.0092(19) -0.0004(17) -0.0225(19)
C28 0.0386(17) 0.085(3) 0.0389(17) 0.0215(18) -0.0056(14) -0.0222(18)
C29 0.0436(19) 0.093(3) 0.0418(18) 0.0152(19) -0.0053(15) -0.034(2)
C30 0.060(2) 0.087(3) 0.061(2) 0.030(2) -0.027(2) -0.031(2)
C31 0.058(2) 0.086(3) 0.066(3) 0.018(2) -0.018(2) -0.030(2)
C32 0.056(2) 0.096(3) 0.045(2) 0.013(2) -0.0105(17) -0.034(2)
C33 0.124(5) 0.114(5) 0.064(3) 0.040(3) -0.040(3) -0.062(4)
C34 0.094(4) 0.094(4) 0.066(3) 0.033(3) -0.030(3) -0.041(3)
C35 0.048(2) 0.123(5) 0.052(2) 0.011(3) -0.0040(18) -0.039(3)
C36 0.050(2) 0.106(4) 0.059(2) 0.020(2) -0.0082(19) -0.033(2)
C37 0.052(2) 0.089(3) 0.050(2) 0.016(2) -0.0090(17) -0.031(2)
C38 0.0423(18) 0.089(3) 0.0447(19) 0.0181(19) -0.0092(15) -0.0300(19)
C39 0.055(2) 0.102(4) 0.062(3) 0.006(3) -0.019(2) -0.017(2)
C40 0.058(3) 0.099(4) 0.071(3) -0.022(3) -0.021(2) -0.011(3)
C41 0.048(2) 0.095(3) 0.046(2) 0.009(2) -0.0115(16) -0.026(2)
C42 0.054(2) 0.094(4) 0.048(2) 0.011(2) -0.0116(17) -0.027(2)
C43 0.049(2) 0.081(3) 0.0426(19) 0.0099(19) -0.0049(16) -0.017(2)
C44 0.0415(19) 0.083(3) 0.059(2) 0.002(2) 0.0005(17) -0.0187(19)
C45 0.052(2) 0.086(3) 0.075(3) 0.009(3) -0.023(2) -0.021(2)
C46 0.061(3) 0.079(3) 0.085(3) 0.004(3) -0.035(2) -0.024(2)
C47 0.0450(19) 0.084(3) 0.0384(18) 0.0141(18) 0.0003(15) -0.0236(19)
C48 0.057(2) 0.086(3) 0.053(2) 0.011(2) 0.0051(19) -0.029(2)
C49 0.060(3) 0.085(3) 0.052(2) 0.013(2) 0.0124(19) -0.028(2)
C50 0.062(2) 0.074(3) 0.049(2) 0.0169(19) -0.0048(18) -0.030(2)
C51 0.060(2) 0.082(3) 0.047(2) 0.014(2) -0.0032(18) -0.024(2)
C52 0.060(2) 0.081(3) 0.0395(18) 0.0134(18) -0.0053(17) -0.032(2)
C53 0.049(2) 0.070(3) 0.048(2) 0.0114(18) 0.0064(16) -0.0176(19)
C54 0.077(3) 0.081(3) 0.069(3) 0.019(2) -0.019(2) -0.033(3)
C55 0.083(3) 0.088(3) 0.053(2) 0.019(2) -0.019(2) -0.039(3)
C56 0.064(3) 0.100(4) 0.065(3) 0.038(2) 0.001(2) -0.008(2)
C57 0.078(3) 0.140(6) 0.097(4) 0.012(4) 0.003(3) -0.005(3)
C58 0.078(4) 0.166(6) 0.128(6) 0.029(5) -0.004(4) -0.016(4)
C59 0.055(3) 0.159(6) 0.115(5) 0.049(4) -0.015(3) -0.027(3)
C60 0.066(3) 0.134(5) 0.098(4) 0.054(4) -0.027(3) -0.038(3)
C61 0.054(2) 0.114(4) 0.075(3) 0.053(3) -0.007(2) -0.024(2)
C62 0.058(2) 0.078(3) 0.048(2) 0.012(2) 0.0051(17) -0.025(2)
C63 0.072(3) 0.093(4) 0.074(3) 0.011(3) -0.005(2) -0.035(3)
C64 0.066(3) 0.093(4) 0.099(4) 0.016(3) -0.009(3) -0.033(3)
C65 0.059(3) 0.097(4) 0.079(3) 0.006(3) -0.011(2) -0.023(3)
C66 0.051(2) 0.093(3) 0.048(2) 0.020(2) -0.0037(17) -0.024(2)
C67 0.054(2) 0.090(3) 0.0412(19) 0.016(2) -0.0027(16) -0.029(2)
C68 0.070(3) 0.084(3) 0.043(2) 0.007(2) -0.0098(18) -0.023(2)
C69 0.068(3) 0.084(3) 0.0400(19) 0.0065(19) -0.0069(18) -0.025(2)
C70 0.065(3) 0.097(4) 0.059(3) 0.013(2) 0.007(2) -0.020(3)
C71 0.085(3) 0.101(5) 0.071(3) 0.026(3) 0.007(3) -0.021(3)
C72 0.092(4) 0.083(4) 0.066(3) 0.022(3) -0.006(3) -0.011(3)
C73 0.078(3) 0.087(4) 0.066(3) 0.003(2) -0.022(2) -0.017(3)
B1 0.042(2) 0.084(4) 0.055(2) 0.004(2) 0.0018(19) -0.016(2)
B2 0.0386(19) 0.080(3) 0.049(2) 0.022(2) -0.0037(16) -0.024(2)
B3 0.067(3) 0.085(4) 0.052(3) 0.016(2) 0.008(2) -0.031(3)
B4 0.050(2) 0.085(3) 0.046(2) 0.010(2) -0.0046(18) -0.025(2)

loop_
_atom_type_symbol
_atom_type_description
_atom_type_scat_dispersion_real
_atom_type_scat_dispersion_imag
_atom_type_scat_source
C C 0.0181 0.0091 'International Tables Vol C Tables 4.2.6.8 and 6.1.1.4'
H H 0.0000 0.0000 'International Tables Vol C Tables 4.2.6.8 and 6.1.1.4'
B B 0.0090 0.0039 'International Tables Vol C Tables 4.2.6.8 and 6.1.1.4'
N N 0.0311 0.0180 'International Tables Vol C Tables 4.2.6.8 and 6.1.1.4'
O O 0.0492 0.0322 'International Tables Vol C Tables 4.2.6.8 and 6.1.1.4'

loop_
_geom_angle_atom_site_label_1
_geom_angle_atom_site_label_2
_geom_angle_atom_site_label_3
_geom_angle
_geom_angle_site_symmetry_3
C1 O1 B1 105.9(4) .
C6 O2 B1 105.7(4) .
C13 O3 B2 106.6(4) .
C18 O4 B2 105.2(4) .
C61 O5 B3 104.3(5) .
C56 O6 B3 105.8(5) .
C68 O7 B4 105.9(4) .
C69 O8 B4 105.8(4) .
C19 N1 C21 107.0(5) .
C19 N1 B2 126.3(5) .
C21 N1 B2 126.7(4) .
C19 N2 C20 107.1(4) .
C19 N2 C22 125.0(4) .
C20 N2 C22 127.5(5) .
C37 N3 C35 106.9(4) .
C37 N3 C32 126.5(4) .
C35 N3 C32 126.6(4) .
C37 N4 C36 104.4(4) .
C37 N4 B4 126.2(4) 1_545
C36 N4 B4 128.5(4) 1_545
C44 N5 C46 108.0(4) .
C44 N5 C41 125.9(5) .
C46 N5 C41 125.9(5) .
C44 N6 C45 107.6(5) .
C44 N6 B1 125.5(5) 2_656
C45 N6 B1 126.6(4) 2_656
C55 N7 C53 105.5(4) .
C55 N7 C50 130.0(4) .
C53 N7 C50 124.2(5) .
C53 N8 C54 106.9(4) .
C53 N8 B3 128.2(5) .
C54 N8 B3 124.8(5) .
C2 C1 O1 128.5(6) .
C2 C1 C6 120.6(5) .
O1 C1 C6 110.7(5) .
C1 C2 C3 120.0(7) .
C1 C2 H2 120.0 .
C3 C2 H2 120.0 .
C2 C3 C4 118.4(7) .
C2 C3 H3 120.8 .
C4 C3 H3 120.8 .
C5 C4 C3 120.7(6) .
C5 C4 H4 119.6 .
C3 C4 H4 119.6 .
C4 C5 C6 118.9(6) .
C4 C5 H5 120.6 .
C6 C5 H5 120.6 .
O2 C6 C5 128.2(5) .
O2 C6 C1 110.8(4) .
C5 C6 C1 121.0(6) .
C8 C7 C12 117.0(4) .
C8 C7 B1 121.3(4) .
C12 C7 B1 121.5(4) .
C9 C8 C7 121.1(4) .
C9 C8 H8 119.4 .
C7 C8 H8 119.4 .
C8 C9 C10 121.3(4) .
C8 C9 H9 119.4 .
C10 C9 H9 119.4 .
C11 C10 C9 119.3(4) .
C11 C10 H10 120.4 .
C9 C10 H10 120.4 .
C10 C11 C12 118.4(4) .
C10 C11 B2 119.9(4) .
C12 C11 B2 121.6(3) .
C11 C12 C7 122.9(3) .
C11 C12 H12 118.5 .
C7 C12 H12 118.5 .
O3 C13 C18 112.8(4) .
O3 C13 C14 128.8(4) .
C18 C13 C14 118.4(5) .
C15 C14 C13 119.0(5) .
C15 C14 H14 120.5 .
C13 C14 H14 120.5 .
C14 C15 C16 121.2(5) .
C14 C15 H15 119.4 .
C16 C15 H15 119.4 .
C17 C16 C15 121.0(6) .
C17 C16 H16 119.5 .
C15 C16 H16 119.5 .
C18 C17 C16 117.6(5) .
C18 C17 H17 121.2 .
C16 C17 H17 121.2 .
C17 C18 C13 122.7(5) .
C17 C18 O4 127.3(5) .
C13 C18 O4 109.9(5) .
N1 C19 N2 110.5(5) .
N1 C19 H19 124.8 .
N2 C19 H19 124.8 .
C21 C20 N2 103.9(6) .
C21 C20 H20 128.1 .
N2 C20 H20 128.1 .
N1 C21 C20 111.0(5) .
N1 C21 H21 124.5 .
C20 C21 H21 124.5 .
C27 C22 C23 121.3(4) .
C27 C22 N2 118.0(4) .
C23 C22 N2 120.6(4) .
C22 C23 C24 118.8(4) .
C22 C23 H23 120.6 .
C24 C23 H23 120.6 .
C25 C24 C23 121.7(4) .
C25 C24 H24 119.2 .
C23 C24 H24 119.2 .
C24 C25 C26 118.1(4) .
C24 C25 C28 121.4(4) .
C26 C25 C28 119.0(4) .
C25 C26 C27 121.4(4) .
C25 C26 H26 119.3 .
C27 C26 H26 119.3 .
C22 C27 C26 118.7(4) .
C22 C27 H27 120.6 .
C26 C27 H27 120.6 .
C47 C28 C25 114.7(4) .
C47 C28 C29 109.3(3) .
C25 C28 C29 101.3(3) .
C47 C28 C38 104.6(3) .
C25 C28 C38 113.3(3) .
C29 C28 C38 113.9(4) .
C30 C29 C34 117.9(5) .
C30 C29 C28 120.2(4) .
C34 C29 C28 121.3(5) .
C29 C30 C31 121.9(5) .
C29 C30 H30 119.0 .
C31 C30 H30 119.0 .
C32 C31 C30 117.7(6) .
C32 C31 H31 121.1 .
C30 C31 H31 121.1 .
C33 C32 C31 124.0(5) .
C33 C32 N3 117.5(5) .
C31 C32 N3 118.5(5) .
C32 C33 C34 118.0(6) .
C32 C33 H33 121.0 .
C34 C33 H33 121.0 .
C29 C34 C33 120.4(6) .
C29 C34 H34 119.8 .
C33 C34 H34 119.8 .
C36 C35 N3 106.6(4) .
C36 C35 H35 126.7 .
N3 C35 H35 126.7 .
C35 C36 N4 110.4(5) .
C35 C36 H36 124.8 .
N4 C36 H36 124.8 .
N3 C37 N4 111.5(4) .
N3 C37 H37 124.2 .
N4 C37 H37 124.2 .
C39 C38 C43 118.9(4) .
C39 C38 C28 122.2(4) .
C43 C38 C28 118.5(4) .
C40 C39 C38 121.6(5) .
C40 C39 H39 119.2 .
C38 C39 H39 119.2 .
C39 C40 C41 119.8(5) .
C39 C40 H40 120.1 .
C41 C40 H40 120.1 .
C42 C41 C40 119.4(4) .
C42 C41 N5 119.9(4) .
C40 C41 N5 120.6(5) .
C43 C42 C41 119.0(5) .
C43 C42 H42 120.5 .
C41 C42 H42 120.5 .
C42 C43 C38 121.3(5) .
C42 C43 H43 119.3 .
C38 C43 H43 119.3 .
N5 C44 N6 109.6(5) .
N5 C44 H44 125.2 .
N6 C44 H44 125.2 .
N6 C45 C46 110.3(5) .
N6 C45 H45 124.9 .
C46 C45 H45 124.9 .
C45 C46 N5 104.4(5) .
C45 C46 H46 127.8 .
N5 C46 H46 127.8 .
C52 C47 C48 117.6(5) .
C52 C47 C28 126.3(3) .
C48 C47 C28 116.1(5) .
C49 C48 C47 121.1(5) .
C49 C48 H48 119.4 .
C47 C48 H48 119.4 .
C50 C49 C48 119.5(4) .
C50 C49 H49 120.3 .
C48 C49 H49 120.3 .
C49 C50 C51 121.2(5) .
C49 C50 N7 118.8(4) .
C51 C50 N7 120.0(5) .
C52 C51 C50 117.4(5) .
C52 C51 H51 121.3 .
C50 C51 H51 121.3 .
C47 C52 C51 122.9(4) .
C47 C52 H52 118.6 .
C51 C52 H52 118.6 .
N8 C53 N7 111.9(5) .
N8 C53 H53 124.0 .
N7 C53 H53 124.0 .
C55 C54 N8 107.4(5) .
C55 C54 H54 126.3 .
N8 C54 H54 126.3 .
N7 C55 C54 108.3(5) .
N7 C55 H55 125.9 .
C54 C55 H55 125.9 .
O6 C56 C57 128.9(3) .
O6 C56 C61 111.1(3) .
C57 C56 C61 120.0 .
C56 C57 C58 120.0 .
C56 C57 H57 120.0 .
C58 C57 H57 120.0 .
C59 C58 C57 120.0 .
C59 C58 H58 120.0 .
C57 C58 H58 120.0 .
C58 C59 C60 120.0 .
C58 C59 H59 120.0 .
C60 C59 H59 120.0 .
C59 C60 C61 120.0 .
C59 C60 H60 120.0 .
C61 C60 H60 120.0 .
O5 C61 C60 128.6(3) .
O5 C61 C56 111.2(3) .
C60 C61 C56 120.0 .
C67 C62 C63 115.4(5) .
C67 C62 B3 122.6(5) .
C63 C62 B3 121.9(5) .
C64 C63 C62 120.2(6) .
C64 C63 H63 119.9 .
C62 C63 H63 119.9 .
C63 C64 C65 121.6(6) .
C63 C64 H64 119.2 .
C65 C64 H64 119.2 .
C66 C65 C64 120.1(6) .
C66 C65 H65 119.9 .
C64 C65 H65 119.9 .
C65 C66 C67 119.3(6) .
C65 C66 B4 123.0(5) .
C67 C66 B4 117.2(5) .
C62 C67 C66 123.3(5) .
C62 C67 H67 118.3 .
C66 C67 H67 118.3 .
C73 C68 O7 127.6(5) .
C73 C68 C69 121.2(5) .
O7 C68 C69 110.8(5) .
C70 C69 O8 127.6(5) .
C70 C69 C68 122.2(5) .
O8 C69 C68 110.0(5) .
C69 C70 C71 118.1(6) .
C69 C70 H70 121.0 .
C71 C70 H70 121.0 .
C72 C71 C70 120.2(6) .
C72 C71 H71 119.9 .
C70 C71 H71 119.9 .
C71 C72 C73 122.8(6) .
C71 C72 H72 118.6 .
C73 C72 H72 118.6 .
C68 C73 C72 115.4(6) .
C68 C73 H73 122.3 .
C72 C73 H73 122.3 .
O1 B1 O2 106.6(5) .
O1 B1 C7 113.5(5) .
O2 B1 C7 114.6(4) .
O1 B1 N6 107.1(4) 2_656
O2 B1 N6 106.6(4) 2_656
C7 B1 N6 108.1(4) 2_656
O3 B2 O4 105.4(4) .
O3 B2 N1 106.8(4) .
O4 B2 N1 105.3(3) .
O3 B2 C11 115.2(3) .
O4 B2 C11 114.3(4) .
N1 B2 C11 109.2(4) .
O5 B3 O6 105.9(4) .
O5 B3 C62 114.4(5) .
O6 B3 C62 116.9(5) .
O5 B3 N8 103.0(5) .
O6 B3 N8 104.2(5) .
C62 B3 N8 111.2(4) .
O7 B4 O8 105.9(4) .
O7 B4 C66 118.0(5) .
O8 B4 C66 116.4(4) .
O7 B4 N4 106.4(4) 1_565
O8 B4 N4 104.7(4) 1_565
C66 B4 N4 104.2(4) 1_565

loop_
_geom_bond_atom_site_label_1
_geom_bond_atom_site_label_2
_geom_bond_distance
_geom_bond_site_symmetry_2
O1 C1 1.381(7) .
O1 B1 1.465(8) .
O2 C6 1.377(7) .
O2 B1 1.477(6) .
O3 C13 1.323(7) .
O3 B2 1.487(6) .
O4 C18 1.389(6) .
O4 B2 1.489(7) .
O5 C61 1.344(5) .
O5 B3 1.470(8) .
O6 C56 1.317(5) .
O6 B3 1.480(8) .
O7 C68 1.374(7) .
O7 B4 1.466(7) .
O8 C69 1.379(7) .
O8 B4 1.480(6) .
N1 C19 1.315(6) .
N1 C21 1.320(9) .
N1 B2 1.606(6) .
N2 C19 1.331(7) .
N2 C20 1.397(9) .
N2 C22 1.430(5) .
N3 C37 1.318(6) .
N3 C35 1.384(6) .
N3 C32 1.463(7) .
N4 C37 1.336(7) .
N4 C36 1.379(6) .
N4 B4 1.645(7) 1_545
N5 C44 1.323(8) .
N5 C46 1.391(7) .
N5 C41 1.430(6) .
N6 C44 1.324(6) .
N6 C45 1.326(8) .
N6 B1 1.625(7) 2_656
N7 C55 1.351(8) .
N7 C53 1.360(6) .
N7 C50 1.413(6) .
N8 C53 1.288(7) .
N8 C54 1.377(8) .
N8 B3 1.644(7) .
C1 C2 1.352(9) .
C1 C6 1.383(8) .
C2 C3 1.407(10) .
C2 H2 0.9500 .
C3 C4 1.408(11) .
C3 H3 0.9500 .
C4 C5 1.375(10) .
C4 H4 0.9500 .
C5 C6 1.378(8) .
C5 H5 0.9500 .
C7 C8 1.391(6) .
C7 C12 1.410(6) .
C7 B1 1.617(8) .
C8 C9 1.390(7) .
C8 H8 0.9500 .
C9 C10 1.403(7) .
C9 H9 0.9500 .
C10 C11 1.397(6) .
C10 H10 0.9500 .
C11 C12 1.406(7) .
C11 B2 1.622(6) .
C12 H12 0.9500 .
C13 C18 1.380(7) .
C13 C14 1.427(7) .
C14 C15 1.329(10) .
C14 H14 0.9500 .
C15 C16 1.403(10) .
C15 H15 0.9500 .
C16 C17 1.372(8) .
C16 H16 0.9500 .
C17 C18 1.369(9) .
C17 H17 0.9500 .
C19 H19 0.9500 .
C20 C21 1.355(8) .
C20 H20 0.9500 .
C21 H21 0.9500 .
C22 C27 1.371(7) .
C22 C23 1.380(7) .
C23 C24 1.392(6) .
C23 H23 0.9500 .
C24 C25 1.379(6) .
C24 H24 0.9500 .
C25 C26 1.384(7) .
C25 C28 1.550(5) .
C26 C27 1.401(6) .
C26 H26 0.9500 .
C27 H27 0.9500 .
C28 C47 1.531(7) .
C28 C29 1.557(7) .
C28 C38 1.568(6) .
C29 C30 1.385(8) .
C29 C34 1.391(7) .
C30 C31 1.400(8) .
C30 H30 0.9500 .
C31 C32 1.353(8) .
C31 H31 0.9500 .
C32 C33 1.346(10) .
C33 C34 1.427(10) .
C33 H33 0.9500 .
C34 H34 0.9500 .
C35 C36 1.316(8) .
C35 H35 0.9500 .
C36 H36 0.9500 .
C37 H37 0.9500 .
C38 C39 1.362(8) .
C38 C43 1.395(7) .
C39 C40 1.362(8) .
C39 H39 0.9500 .
C40 C41 1.411(7) .
C40 H40 0.9500 .
C41 C42 1.388(8) .
C42 C43 1.381(7) .
C42 H42 0.9500 .
C43 H43 0.9500 .
C44 H44 0.9500 .
C45 C46 1.356(8) .
C45 H45 0.9500 .
C46 H46 0.9500 .
C47 C52 1.368(8) .
C47 C48 1.407(5) .
C48 C49 1.376(8) .
C48 H48 0.9500 .
C49 C50 1.375(8) .
C49 H49 0.9500 .
C50 C51 1.400(6) .
C51 C52 1.391(7) .
C51 H51 0.9500 .
C52 H52 0.9500 .
C53 H53 0.9500 .
C54 C55 1.360(8) .
C54 H54 0.9500 .
C55 H55 0.9500 .
C56 C57 1.3900 .
C56 C61 1.3900 .
C57 C58 1.3900 .
C57 H57 0.9500 .
C58 C59 1.3900 .
C58 H58 0.9500 .
C59 C60 1.3900 .
C59 H59 0.9500 .
C60 C61 1.3900 .
C60 H60 0.9500 .
C62 C67 1.380(8) .
C62 C63 1.441(8) .
C62 B3 1.563(9) .
C63 C64 1.350(10) .
C63 H63 0.9500 .
C64 C65 1.383(10) .
C64 H64 0.9500 .
C65 C66 1.342(9) .
C65 H65 0.9500 .
C66 C67 1.387(7) .
C66 B4 1.584(9) .
C67 H67 0.9500 .
C68 C73 1.364(9) .
C68 C69 1.394(8) .
C69 C70 1.360(8) .
C70 C71 1.376(10) .
C70 H70 0.9500 .
C71 C72 1.360(11) .
C71 H71 0.9500 .
C72 C73 1.430(10) .
C72 H72 0.9500 .
C73 H73 0.9500 .

loop_
_geom_torsion_atom_site_label_1
_geom_torsion_atom_site_label_2
_geom_torsion_atom_site_label_3
_geom_torsion_atom_site_label_4
_geom_torsion
_geom_torsion_site_symmetry_1
_geom_torsion_site_symmetry_4
B1 O1 C1 C2 -179.9(6) . .
B1 O1 C1 C6 -3.7(6) . .
O1 C1 C2 C3 176.7(6) . .
C6 C1 C2 C3 0.8(9) . .
C1 C2 C3 C4 4.5(10) . .
C2 C3 C4 C5 -6.5(10) . .
C3 C4 C5 C6 3.2(10) . .
B1 O2 C6 C5 -175.4(6) . .
B1 O2 C6 C1 3.5(6) . .
C4 C5 C6 O2 -178.9(6) . .
C4 C5 C6 C1 2.3(9) . .
C2 C1 C6 O2 176.7(5) . .
O1 C1 C6 O2 0.1(6) . .
C2 C1 C6 C5 -4.3(9) . .
O1 C1 C6 C5 179.1(5) . .
C12 C7 C8 C9 2.3(9) . .
B1 C7 C8 C9 177.7(6) . .
C7 C8 C9 C10 -1.8(10) . .
C8 C9 C10 C11 0.3(10) . .
C9 C10 C11 C12 0.5(8) . .
C9 C10 C11 B2 177.9(5) . .
C10 C11 C12 C7 0.1(8) . .
B2 C11 C12 C7 -177.2(5) . .
C8 C7 C12 C11 -1.5(8) . .
B1 C7 C12 C11 -176.9(5) . .
B2 O3 C13 C18 1.4(5) . .
B2 O3 C13 C14 -179.9(5) . .
O3 C13 C14 C15 179.8(5) . .
C18 C13 C14 C15 -1.5(7) . .
C13 C14 C15 C16 2.1(9) . .
C14 C15 C16 C17 -0.9(9) . .
C15 C16 C17 C18 -1.0(8) . .
C16 C17 C18 C13 1.6(7) . .
C16 C17 C18 O4 179.1(5) . .
O3 C13 C18 C17 178.5(4) . .
C14 C13 C18 C17 -0.4(7) . .
O3 C13 C18 O4 0.6(5) . .
C14 C13 C18 O4 -178.3(4) . .
B2 O4 C18 C17 180.0(4) . .
B2 O4 C18 C13 -2.3(4) . .
C21 N1 C19 N2 -3.8(7) . .
B2 N1 C19 N2 177.7(4) . .
C20 N2 C19 N1 -1.1(7) . .
C22 N2 C19 N1 -174.4(5) . .
C19 N2 C20 C21 5.4(9) . .
C22 N2 C20 C21 178.4(6) . .
C19 N1 C21 C20 7.5(10) . .
B2 N1 C21 C20 -174.0(6) . .
N2 C20 C21 N1 -7.9(10) . .
C19 N2 C22 C27 138.0(5) . .
C20 N2 C22 C27 -33.9(9) . .
C19 N2 C22 C23 -40.0(8) . .
C20 N2 C22 C23 148.1(7) . .
C27 C22 C23 C24 -1.7(9) . .
N2 C22 C23 C24 176.3(5) . .
C22 C23 C24 C25 0.8(9) . .
C23 C24 C25 C26 -1.0(8) . .
C23 C24 C25 C28 -167.0(5) . .
C24 C25 C26 C27 2.0(8) . .
C28 C25 C26 C27 168.4(5) . .
C23 C22 C27 C26 2.7(8) . .
N2 C22 C27 C26 -175.3(5) . .
C25 C26 C27 C22 -2.9(8) . .
C24 C25 C28 C47 -141.4(5) . .
C26 C25 C28 C47 52.8(6) . .
C24 C25 C28 C29 101.1(5) . .
C26 C25 C28 C29 -64.8(6) . .
C24 C25 C28 C38 -21.3(7) . .
C26 C25 C28 C38 172.8(5) . .
C47 C28 C29 C30 173.6(4) . .
C25 C28 C29 C30 -64.9(5) . .
C38 C28 C29 C30 57.1(5) . .
C47 C28 C29 C34 -15.5(6) . .
C25 C28 C29 C34 106.0(5) . .
C38 C28 C29 C34 -132.0(5) . .
C34 C29 C30 C31 1.3(8) . .
C28 C29 C30 C31 172.5(4) . .
C29 C30 C31 C32 -0.2(8) . .
C30 C31 C32 C33 -2.0(9) . .
C30 C31 C32 N3 177.8(4) . .
C37 N3 C32 C33 60.6(8) . .
C35 N3 C32 C33 -117.8(7) . .
C37 N3 C32 C31 -119.3(6) . .
C35 N3 C32 C31 62.3(8) . .
C31 C32 C33 C34 2.9(10) . .
N3 C32 C33 C34 -177.0(6) . .
C30 C29 C34 C33 -0.4(9) . .
C28 C29 C34 C33 -171.5(6) . .
C32 C33 C34 C29 -1.6(11) . .
C37 N3 C35 C36 -0.7(7) . .
C32 N3 C35 C36 178.0(6) . .
N3 C35 C36 N4 2.8(7) . .
C37 N4 C36 C35 -3.8(7) . .
B4 N4 C36 C35 165.6(6) 1_545 .
C35 N3 C37 N4 -1.8(7) . .
C32 N3 C37 N4 179.5(5) . .
C36 N4 C37 N3 3.4(6) . .
B4 N4 C37 N3 -166.4(5) 1_545 .
C47 C28 C38 C39 -104.0(6) . .
C25 C28 C38 C39 130.4(5) . .
C29 C28 C38 C39 15.3(6) . .
C47 C28 C38 C43 68.5(5) . .
C25 C28 C38 C43 -57.1(6) . .
C29 C28 C38 C43 -172.3(4) . .
C43 C38 C39 C40 -1.8(9) . .
C28 C38 C39 C40 170.6(6) . .
C38 C39 C40 C41 1.0(10) . .
C39 C40 C41 C42 0.1(10) . .
C39 C40 C41 N5 -175.8(6) . .
C44 N5 C41 C42 141.0(5) . .
C46 N5 C41 C42 -43.8(7) . .
C44 N5 C41 C40 -43.0(8) . .
C46 N5 C41 C40 132.1(6) . .
C40 C41 C42 C43 -0.5(8) . .
N5 C41 C42 C43 175.5(5) . .
C41 C42 C43 C38 -0.3(8) . .
C39 C38 C43 C42 1.4(8) . .
C28 C38 C43 C42 -171.3(4) . .
C46 N5 C44 N6 -0.2(6) . .
C41 N5 C44 N6 175.6(4) . .
C45 N6 C44 N5 -0.2(6) . .
B1 N6 C44 N5 -174.0(4) 2_656 .
C44 N6 C45 C46 0.6(6) . .
B1 N6 C45 C46 174.3(5) 2_656 .
N6 C45 C46 N5 -0.7(7) . .
C44 N5 C46 C45 0.5(6) . .
C41 N5 C46 C45 -175.3(5) . .
C25 C28 C47 C52 7.3(6) . .
C29 C28 C47 C52 120.2(5) . .
C38 C28 C47 C52 -117.5(5) . .
C25 C28 C47 C48 -172.1(4) . .
C29 C28 C47 C48 -59.2(5) . .
C38 C28 C47 C48 63.1(5) . .
C52 C47 C48 C49 -5.2(8) . .
C28 C47 C48 C49 174.2(5) . .
C47 C48 C49 C50 0.5(9) . .
C48 C49 C50 C51 3.5(9) . .
C48 C49 C50 N7 -177.3(5) . .
C55 N7 C50 C49 -139.3(6) . .
C53 N7 C50 C49 34.1(7) . .
C55 N7 C50 C51 40.0(8) . .
C53 N7 C50 C51 -146.7(5) . .
C49 C50 C51 C52 -2.7(8) . .
N7 C50 C51 C52 178.1(4) . .
C48 C47 C52 C51 6.1(7) . .
C28 C47 C52 C51 -173.2(4) . .
C50 C51 C52 C47 -2.3(8) . .
C54 N8 C53 N7 0.0(6) . .
B3 N8 C53 N7 178.5(5) . .
C55 N7 C53 N8 -0.2(6) . .
C50 N7 C53 N8 -174.9(4) . .
C53 N8 C54 C55 0.2(6) . .
B3 N8 C54 C55 -178.4(5) . .
C53 N7 C55 C54 0.3(6) . .
C50 N7 C55 C54 174.6(5) . .
N8 C54 C55 N7 -0.3(7) . .
B3 O6 C56 C57 175.4(4) . .
B3 O6 C56 C61 -2.8(5) . .
O6 C56 C57 C58 -178.1(5) . .
C61 C56 C57 C58 0.0 . .
C56 C57 C58 C59 0.0 . .
C57 C58 C59 C60 0.0 . .
C58 C59 C60 C61 0.0 . .
B3 O5 C61 C60 -173.1(4) . .
B3 O5 C61 C56 11.8(4) . .
C59 C60 C61 O5 -174.7(5) . .
C59 C60 C61 C56 0.0 . .
O6 C56 C61 O5 -6.1(4) . .
C57 C56 C61 O5 175.6(4) . .
O6 C56 C61 C60 178.4(4) . .
C57 C56 C61 C60 0.0 . .
C67 C62 C63 C64 -3.2(8) . .
B3 C62 C63 C64 -179.8(5) . .
C62 C63 C64 C65 3.4(10) . .
C63 C64 C65 C66 -1.8(10) . .
C64 C65 C66 C67 0.2(8) . .
C64 C65 C66 B4 -171.6(5) . .
C63 C62 C67 C66 1.7(7) . .
B3 C62 C67 C66 178.3(4) . .
C65 C66 C67 C62 -0.2(7) . .
B4 C66 C67 C62 172.0(4) . .
B4 O7 C68 C73 -178.6(5) . .
B4 O7 C68 C69 8.6(5) . .
B4 O8 C69 C70 178.2(6) . .
B4 O8 C69 C68 -7.2(5) . .
C73 C68 C69 C70 0.7(8) . .
O7 C68 C69 C70 174.1(5) . .
C73 C68 C69 O8 -174.2(5) . .
O7 C68 C69 O8 -0.9(6) . .
O8 C69 C70 C71 177.1(6) . .
C68 C69 C70 C71 3.1(9) . .
C69 C70 C71 C72 -5.0(10) . .
C70 C71 C72 C73 3.2(11) . .
O7 C68 C73 C72 -174.7(5) . .
C69 C68 C73 C72 -2.5(8) . .
C71 C72 C73 C68 0.6(10) . .
C1 O1 B1 O2 5.6(5) . .
C1 O1 B1 C7 132.6(4) . .
C1 O1 B1 N6 -108.1(4) . 2_656
C6 O2 B1 O1 -5.6(5) . .
C6 O2 B1 C7 -131.9(5) . .
C6 O2 B1 N6 108.6(5) . 2_656
C8 C7 B1 O1 -117.5(5) . .
C12 C7 B1 O1 57.7(7) . .
C8 C7 B1 O2 5.2(8) . .
C12 C7 B1 O2 -179.6(5) . .
C8 C7 B1 N6 123.8(5) . 2_656
C12 C7 B1 N6 -61.0(6) . 2_656
C13 O3 B2 O4 -2.7(4) . .
C13 O3 B2 N1 108.9(4) . .
C13 O3 B2 C11 -129.6(4) . .
C18 O4 B2 O3 3.0(4) . .
C18 O4 B2 N1 -109.7(4) . .
C18 O4 B2 C11 130.4(4) . .
C19 N1 B2 O3 -114.6(5) . .
C21 N1 B2 O3 67.2(8) . .
C19 N1 B2 O4 -2.9(6) . .
C21 N1 B2 O4 178.9(7) . .
C19 N1 B2 C11 120.2(5) . .
C21 N1 B2 C11 -57.9(8) . .
C10 C11 B2 O3 7.1(7) . .
C12 C11 B2 O3 -175.6(5) . .
C10 C11 B2 O4 -115.1(5) . .
C12 C11 B2 O4 62.1(6) . .
C10 C11 B2 N1 127.3(5) . .
C12 C11 B2 N1 -55.5(6) . .
C61 O5 B3 O6 -13.0(5) . .
C61 O5 B3 C62 -143.1(4) . .
C61 O5 B3 N8 96.2(4) . .
C56 O6 B3 O5 9.7(5) . .
C56 O6 B3 C62 138.4(4) . .
C56 O6 B3 N8 -98.6(4) . .
C67 C62 B3 O5 6.2(7) . .
C63 C62 B3 O5 -177.4(5) . .
C67 C62 B3 O6 -118.2(6) . .
C63 C62 B3 O6 58.1(6) . .
C67 C62 B3 N8 122.4(5) . .
C63 C62 B3 N8 -61.3(7) . .
C53 N8 B3 O5 -145.4(5) . .
C54 N8 B3 O5 32.9(7) . .
C53 N8 B3 O6 -35.0(7) . .
C54 N8 B3 O6 143.2(5) . .
C53 N8 B3 C62 91.7(6) . .
C54 N8 B3 C62 -90.1(6) . .
C68 O7 B4 O8 -12.6(5) . .
C68 O7 B4 C66 -145.1(4) . .
C68 O7 B4 N4 98.4(4) . 1_565
C69 O8 B4 O7 12.1(5) . .
C69 O8 B4 C66 145.4(4) . .
C69 O8 B4 N4 -100.2(4) . 1_565
C65 C66 B4 O7 -18.1(7) . .
C67 C66 B4 O7 170.0(4) . .
C65 C66 B4 O8 -145.7(5) . .
C67 C66 B4 O8 42.4(6) . .
C65 C66 B4 N4 99.6(6) . 1_565
C67 C66 B4 N4 -72.3(5) . 1_565
